data_4510593
loop_
_publ_author_name
'Suresh, Kuthuru'
'Nangia, Ashwini'

_publ_section_title
;
 Lornoxicam Salts: Crystal Structures, Conformations, and Solubility
;
_journal_issue 6
_journal_name_full 'Crystal Growth &amp; Design'
_journal_page_first 2945
_journal_paper_doi 10.1021/cg500231z
_journal_volume 14
_journal_year 2014
_chemical_formula_moiety 'C13 H13 N4 O4 S2 Cl'
_chemical_formula_sum 'C13 H13 Cl N4 O4 S2'
_chemical_formula_weight 388.84
_chemical_melting_point 439
_chemical_name_common 'Lornoxicam Ammonium salt'
_chemical_name_systematic
; 
 
Ammonium (3E)-6-chloro-3-[hydroxy(pyridin-2-ylamino)methylene]- 
2-methyl-2,3-dihydro-4H-thieno[2,3-e][1,2] thiazin-4-one 1,1-dioxide) 
;
_space_group_IT_number 2
_symmetry_cell_setting triclinic
_symmetry_space_group_name_Hall '-P 1'
_symmetry_space_group_name_H-M 'P -1'
_atom_sites_solution_hydrogens geom
_atom_sites_solution_primary direct
_atom_sites_solution_secondary difmap
_audit_creation_method SHELXL-97
_cell_angle_alpha 68.516(9)
_cell_angle_beta 75.433(8)
_cell_angle_gamma 70.585(8)
_cell_formula_units_Z 2
_cell_length_a 7.5577(7)
_cell_length_b 10.3747(9)
_cell_length_c 12.0879(12)
_cell_measurement_temperature 298(2)
_cell_measurement_theta_max 26.3122
_cell_measurement_theta_min 2.8836
_cell_volume 822.65(15)
_computing_cell_refinement
;
CrysAlisPro, Oxford Diffraction Ltd.,
Version 1.171.33.55 (release 05-01-2010 CrysAlis171 .NET)
(compiled Jan  5 2010,16:28:46)
;
_computing_data_collection
;
CrysAlisPro, Oxford Diffraction Ltd.,
Version 1.171.33.55 (release 05-01-2010 CrysAlis171 .NET)
(compiled Jan  5 2010,16:28:46)
;
_computing_data_reduction
;
CrysAlisPro, Oxford Diffraction Ltd.,
Version 1.171.33.55 (release 05-01-2010 CrysAlis171 .NET)
(compiled Jan  5 2010,16:28:46)
;
_computing_structure_refinement 'SHELXL-97 (Sheldrick, 1997)'
_computing_structure_solution 'SHELXS-97 (Sheldrick, 1990)'
_diffrn_ambient_temperature 298(2)
_diffrn_detector_area_resol_mean 16.3291
_diffrn_measured_fraction_theta_full 0.998
_diffrn_measured_fraction_theta_max 0.998
_diffrn_measurement_device_type 'Xcalibur, Eos, Gemini'
_diffrn_measurement_method '\w scans'
_diffrn_radiation_monochromator graphite
_diffrn_radiation_source 'fine-focus sealed tube'
_diffrn_radiation_type MoK\a
_diffrn_radiation_wavelength 0.71073
_diffrn_reflns_av_R_equivalents 0.0532
_diffrn_reflns_av_sigmaI/netI 0.1119
_diffrn_reflns_limit_h_max 8
_diffrn_reflns_limit_h_min -9
_diffrn_reflns_limit_k_max 12
_diffrn_reflns_limit_k_min -12
_diffrn_reflns_limit_l_max 12
_diffrn_reflns_limit_l_min -15
_diffrn_reflns_number 5347
_diffrn_reflns_theta_full 26.37
_diffrn_reflns_theta_max 26.37
_diffrn_reflns_theta_min 2.89
_exptl_absorpt_coefficient_mu 0.512
_exptl_absorpt_correction_T_max 1.00000
_exptl_absorpt_correction_T_min 0.83905
_exptl_absorpt_correction_type multi-scan
_exptl_absorpt_process_details
;
CrysAlisPro, Oxford Diffraction Ltd.,
Version 1.171.33.55 (release 05-01-2010 CrysAlis171 .NET)
(compiled Jan  5 2010,16:28:46)
Empirical absorption correction using spherical harmonics,
 implemented in SCALE3 ABSPACK scaling algorithm.
;
_exptl_crystal_colour yellow
_exptl_crystal_density_diffrn 1.570
_exptl_crystal_density_method 'not measured'
_exptl_crystal_description needle
_exptl_crystal_F_000 400
_exptl_crystal_size_max 0.36
_exptl_crystal_size_mid 0.24
_exptl_crystal_size_min 0.12
_refine_diff_density_max 0.409
_refine_diff_density_min -0.338
_refine_diff_density_rms 0.082
_refine_ls_extinction_method none
_refine_ls_goodness_of_fit_ref 0.972
_refine_ls_hydrogen_treatment mixed
_refine_ls_matrix_type full
_refine_ls_number_parameters 269
_refine_ls_number_reflns 3353
_refine_ls_number_restraints 0
_refine_ls_restrained_S_all 0.972
_refine_ls_R_factor_all 0.1309
_refine_ls_R_factor_gt 0.0692
_refine_ls_shift/su_max 0.000
_refine_ls_shift/su_mean 0.000
_refine_ls_structure_factor_coef Fsqd
_refine_ls_weighting_details 'calc w=1/[\s^2^(Fo^2^)+(0.0681P)^2^+0.0000P] where P=(Fo^2^+2Fc^2^)/3'
_refine_ls_weighting_scheme calc
_refine_ls_wR_factor_gt 0.1318
_refine_ls_wR_factor_ref 0.1513
_reflns_number_gt 1908
_reflns_number_total 3353
_reflns_threshold_expression >2sigma(I)
_cod_data_source_file cg500231z_si_003.cif
_cod_data_source_block LXM-AMM
_cod_depositor_comments 'Adding full bibliography for 4510592--4510596.cif.'
_cod_original_cell_volume 822.65(13)
_cod_database_code 4510593

loop_
_symmetry_equiv_pos_as_xyz
'x, y, z'
'-x, -y, -z'

loop_
_atom_site_label
_atom_site_type_symbol
_atom_site_fract_x
_atom_site_fract_y
_atom_site_fract_z
_atom_site_U_iso_or_equiv
_atom_site_adp_type
_atom_site_occupancy
_atom_site_symmetry_multiplicity
_atom_site_calc_flag
S1 S 0.31727(15) 0.10552(12) 0.21624(12) 0.0349(3) Uani 1 1 d
S2 S -0.09843(17) -0.08077(12) 0.21496(12) 0.0408(4) Uani 1 1 d
Cl1 Cl 0.1101(2) -0.25101(13) 0.05009(13) 0.0571(4) Uani 1 1 d
O3 O -0.2440(4) 0.0733(3) 0.4013(3) 0.0380(8) Uani 1 1 d
O4 O 0.0065(4) 0.3751(3) 0.4157(3) 0.0408(9) Uani 1 1 d
O1 O 0.3994(4) 0.0205(3) 0.3234(3) 0.0457(9) Uani 1 1 d
N3 N 0.1483(5) 0.2401(3) 0.2454(3) 0.0323(9) Uani 1 1 d
N2 N -0.2331(5) 0.2650(4) 0.5004(4) 0.0351(10) Uani 1 1 d
C6 C -0.0761(5) 0.2882(4) 0.4188(4) 0.0304(11) Uani 1 1 d
N4 N 0.3553(7) 0.1863(5) 0.4928(5) 0.0385(11) Uani 1 1 d
C8 C -0.0930(6) 0.1038(4) 0.3336(4) 0.0317(11) Uani 1 1 d
N1 N -0.5095(5) 0.3137(4) 0.6272(4) 0.0371(10) Uani 1 1 d
C7 C -0.0107(6) 0.2046(4) 0.3361(4) 0.0294(10) Uani 1 1 d
C10 C 0.1889(6) 0.0100(4) 0.1889(4) 0.0326(11) Uani 1 1 d
O2 O 0.4370(4) 0.1594(3) 0.1088(3) 0.0509(10) Uani 1 1 d
C2 C -0.2669(7) 0.4165(5) 0.6247(5) 0.0383(12) Uani 1 1 d
C11 C 0.2478(7) -0.0794(5) 0.1154(4) 0.0351(11) Uani 1 1 d
C9 C 0.0059(6) 0.0228(4) 0.2484(4) 0.0320(11) Uani 1 1 d
C1 C -0.3353(6) 0.3344(4) 0.5850(4) 0.0304(10) Uani 1 1 d
C5 C -0.6139(7) 0.3731(5) 0.7102(5) 0.0483(14) Uani 1 1 d
C3 C -0.3802(8) 0.4763(5) 0.7099(5) 0.0450(13) Uani 1 1 d
C4 C -0.5594(8) 0.4562(5) 0.7559(6) 0.0505(14) Uani 1 1 d
C12 C 0.1049(7) -0.1354(4) 0.1227(4) 0.0379(12) Uani 1 1 d
C13 C 0.0978(9) 0.3699(6) 0.1429(6) 0.0516(15) Uani 1 1 d
H2 H -0.156(6) 0.428(4) 0.599(4) 0.027(12) Uiso 1 1 d
H4B H 0.321(7) 0.092(6) 0.535(5) 0.078(18) Uiso 1 1 d
H13B H 0.212(8) 0.398(5) 0.094(5) 0.078(19) Uiso 1 1 d
H11 H 0.368(7) -0.107(5) 0.065(5) 0.056(15) Uiso 1 1 d
H5 H -0.738(6) 0.357(4) 0.743(4) 0.043(13) Uiso 1 1 d
H4C H 0.257(9) 0.260(7) 0.468(6) 0.08(2) Uiso 1 1 d
H4 H -0.628(7) 0.482(5) 0.835(5) 0.059(16) Uiso 1 1 d
H2A H -0.265(6) 0.204(4) 0.500(4) 0.033(14) Uiso 1 1 d
H13C H 0.037(7) 0.430(5) 0.187(5) 0.059(18) Uiso 1 1 d
H3 H -0.343(7) 0.524(5) 0.747(5) 0.057(15) Uiso 1 1 d
H4D H 0.377(7) 0.216(6) 0.552(5) 0.069(18) Uiso 1 1 d
H4A H 0.449(7) 0.162(5) 0.437(5) 0.051(17) Uiso 1 1 d
H13A H 0.019(8) 0.361(5) 0.093(6) 0.076(18) Uiso 1 1 d

loop_
_atom_site_aniso_label
_atom_site_aniso_U_11
_atom_site_aniso_U_22
_atom_site_aniso_U_33
_atom_site_aniso_U_23
_atom_site_aniso_U_13
_atom_site_aniso_U_12
S1 0.0308(6) 0.0382(6) 0.0429(9) -0.0237(6) 0.0005(6) -0.0101(5)
S2 0.0469(7) 0.0413(7) 0.0466(9) -0.0231(6) -0.0048(6) -0.0184(5)
Cl1 0.0847(10) 0.0451(7) 0.0583(10) -0.0315(7) -0.0141(8) -0.0183(7)
O3 0.0352(17) 0.0409(17) 0.048(2) -0.0231(16) 0.0038(16) -0.0196(14)
O4 0.0355(17) 0.0417(17) 0.055(2) -0.0259(17) 0.0006(16) -0.0167(14)
O1 0.0396(18) 0.0492(19) 0.056(3) -0.0272(18) -0.0169(17) -0.0021(15)
N3 0.032(2) 0.0279(19) 0.040(3) -0.0154(18) -0.0007(18) -0.0100(15)
N2 0.035(2) 0.034(2) 0.048(3) -0.024(2) -0.0028(19) -0.0144(18)
C6 0.024(2) 0.029(2) 0.041(3) -0.012(2) -0.010(2) -0.0060(18)
N4 0.036(3) 0.040(3) 0.049(3) -0.024(2) -0.007(2) -0.010(2)
C8 0.035(2) 0.027(2) 0.037(3) -0.012(2) -0.010(2) -0.0073(19)
N1 0.034(2) 0.037(2) 0.045(3) -0.021(2) -0.0045(19) -0.0083(17)
C7 0.027(2) 0.032(2) 0.033(3) -0.015(2) 0.001(2) -0.0105(18)
C10 0.038(3) 0.028(2) 0.032(3) -0.013(2) -0.008(2) -0.0053(19)
O2 0.046(2) 0.058(2) 0.057(3) -0.0312(19) 0.0139(18) -0.0242(17)
C2 0.039(3) 0.037(3) 0.049(4) -0.021(2) -0.009(3) -0.012(2)
C11 0.041(3) 0.032(2) 0.033(3) -0.019(2) -0.002(2) -0.005(2)
C9 0.037(2) 0.031(2) 0.033(3) -0.014(2) -0.003(2) -0.0141(19)
C1 0.036(2) 0.028(2) 0.031(3) -0.016(2) -0.002(2) -0.0063(18)
C5 0.033(3) 0.048(3) 0.070(4) -0.035(3) 0.008(3) -0.012(2)
C3 0.060(3) 0.039(3) 0.047(4) -0.028(3) -0.008(3) -0.011(3)
C4 0.056(3) 0.049(3) 0.051(4) -0.034(3) 0.003(3) -0.006(3)
C12 0.051(3) 0.031(2) 0.037(3) -0.016(2) -0.009(2) -0.009(2)
C13 0.062(4) 0.038(3) 0.055(4) -0.014(3) -0.004(3) -0.018(3)

loop_
_atom_type_symbol
_atom_type_description
_atom_type_scat_dispersion_real
_atom_type_scat_dispersion_imag
_atom_type_scat_source
C C 0.0033 0.0016 'International Tables Vol C Tables 4.2.6.8 and 6.1.1.4'
H H 0.0000 0.0000 'International Tables Vol C Tables 4.2.6.8 and 6.1.1.4'
N N 0.0061 0.0033 'International Tables Vol C Tables 4.2.6.8 and 6.1.1.4'
O O 0.0106 0.0060 'International Tables Vol C Tables 4.2.6.8 and 6.1.1.4'
S S 0.1246 0.1234 'International Tables Vol C Tables 4.2.6.8 and 6.1.1.4'
Cl Cl 0.1484 0.1585 'International Tables Vol C Tables 4.2.6.8 and 6.1.1.4'

loop_
_geom_angle_atom_site_label_1
_geom_angle_atom_site_label_2
_geom_angle_atom_site_label_3
_geom_angle
O2 S1 O1 118.9(2)
O2 S1 N3 108.71(19)
O1 S1 N3 108.0(2)
O2 S1 C10 109.6(2)
O1 S1 C10 108.78(19)
N3 S1 C10 101.44(19)
C12 S2 C9 90.7(2)
C7 N3 C13 115.1(4)
C7 N3 S1 116.6(2)
C13 N3 S1 117.0(4)
C6 N2 C1 129.3(4)
O4 C6 N2 122.2(4)
O4 C6 C7 121.8(4)
N2 C6 C7 116.0(3)
O3 C8 C7 125.8(4)
O3 C8 C9 117.6(3)
C7 C8 C9 116.6(4)
C5 N1 C1 117.0(4)
C8 C7 C6 125.8(4)
C8 C7 N3 120.0(4)
C6 C7 N3 114.1(3)
C9 C10 C11 115.4(4)
C9 C10 S1 115.8(3)
C11 C10 S1 128.9(4)
C3 C2 C1 118.5(5)
C12 C11 C10 109.5(5)
C10 C9 C8 128.0(4)
C10 C9 S2 110.0(3)
C8 C9 S2 122.0(3)
N1 C1 N2 113.3(4)
N1 C1 C2 122.3(5)
N2 C1 C2 124.4(4)
N1 C5 C4 125.3(5)
C2 C3 C4 120.7(5)
C3 C4 C5 116.2(5)
C11 C12 Cl1 126.6(4)
C11 C12 S2 114.5(4)
Cl1 C12 S2 118.9(3)

loop_
_geom_bond_atom_site_label_1
_geom_bond_atom_site_label_2
_geom_bond_distance
S1 O2 1.425(3)
S1 O1 1.430(3)
S1 N3 1.629(4)
S1 C10 1.753(4)
S2 C12 1.717(5)
S2 C9 1.727(4)
Cl1 C12 1.713(5)
O3 C8 1.285(5)
O4 C6 1.242(4)
N3 C7 1.455(5)
N3 C13 1.473(7)
N2 C6 1.366(6)
N2 C1 1.390(6)
C6 C7 1.447(6)
C8 C7 1.395(5)
C8 C9 1.468(6)
N1 C5 1.320(6)
N1 C1 1.345(5)
C10 C9 1.377(6)
C10 C11 1.407(6)
C2 C3 1.360(7)
C2 C1 1.392(6)
C11 C12 1.357(6)
C5 C4 1.385(7)
C3 C4 1.382(7)
